data_2241062
loop_
_publ_author_name
'Faizi, Md. Serajul Haque'
'Prisyazhnaya, Elena V.'

_publ_section_title
;
 Crystal structure of
 di-\m-chlorido-bis(chlorido{<i>N</i>^1^-phenyl-<i>N</i>^4^-[(pyridin-2-yl-\k<i>N</i>)methylidene]benzene-1,4-diamine-\k<i>N</i>^4^}mercury(II))
;
_journal_coeditor_code SU5192
_journal_issue 9
_journal_name_full 'Acta Crystallographica Section E'
_journal_page_first m175
_journal_page_last m176
_journal_paper_doi 10.1107/S2056989015015790
_journal_volume 71
_journal_year 2015
_chemical_formula_iupac '[Hg2 Cl4 (C18 H15 N3)2]'
_chemical_formula_moiety 'C36 H30 Cl4 Hg2 N6'
_chemical_formula_sum 'C36 H30 Cl4 Hg2 N6'
_chemical_formula_weight 1089.64
_chemical_name_systematic
Di-\m-chlorido-bis(chlorido{<i>N</i>^1^-phenyl-<i>N</i>^4^-[(pyridin-2-yl-\k<i>N</i>)methylidene]benzene-1,4-diamine-\k<i>N</i>^4^}mercury(II))
_space_group_crystal_system monoclinic
_space_group_IT_number 14
_space_group_name_Hall '-P 2ybc'
_space_group_name_H-M_alt 'P 1 21/c 1'
_symmetry_space_group_name_Hall '-P 2ybc'
_symmetry_space_group_name_H-M 'P 1 21/c 1'
_atom_sites_solution_hydrogens mixed
_audit_creation_method SHELXL-2014/6
_cell_angle_alpha 90
_cell_angle_beta 90.194(8)
_cell_angle_gamma 90
_cell_formula_units_Z 2
_cell_length_a 11.7507(14)
_cell_length_b 8.9026(11)
_cell_length_c 17.050(2)
_cell_measurement_temperature 100(2)
_cell_volume 1783.6(4)
_computing_cell_refinement
;
SAINT (Bruker, 2003)
;
_computing_data_collection
;
SMART (Bruker, 2003)
;
_computing_data_reduction
;
SAINT (Bruker, 2003)
;
_computing_molecular_graphics
;
Mercury (Macrae <i>et al.</i>,  2008)
;
_computing_publication_material
;
SHELXL2014 (Sheldrick, 2015) and PLATON (Spek, 2009)
;
_computing_structure_refinement
;
SHELXL2014 (Sheldrick, 2015)
;
_computing_structure_solution
;
SIR97 (Altomare <i>et al.</i>, 1999)
;
_diffrn_ambient_temperature 100(2)
_diffrn_measured_fraction_theta_full 1.000
_diffrn_measured_fraction_theta_max 0.989
_diffrn_measurement_device_type 'Bruker SMART APEX CCD'
_diffrn_measurement_method /w-scans
_diffrn_radiation_monochromator graphite
_diffrn_radiation_type MoK\a
_diffrn_radiation_wavelength 0.71073
_diffrn_reflns_av_R_equivalents 0.0977
_diffrn_reflns_limit_h_max 15
_diffrn_reflns_limit_h_min -15
_diffrn_reflns_limit_k_max 11
_diffrn_reflns_limit_k_min -11
_diffrn_reflns_limit_l_max 22
_diffrn_reflns_limit_l_min -22
_diffrn_reflns_number 19428
_diffrn_reflns_theta_full 25.242
_diffrn_reflns_theta_max 28.469
_diffrn_reflns_theta_min 2.389
_exptl_absorpt_coefficient_mu 8.933
_exptl_absorpt_correction_T_max 0.4137
_exptl_absorpt_correction_T_min 0.2962
_exptl_absorpt_correction_type multi-scan
_exptl_absorpt_process_details
;
(SADABS; Sheldrick, 2004)
;
_exptl_crystal_colour Yellow
_exptl_crystal_density_diffrn 2.029
_exptl_crystal_description Needle
_exptl_crystal_F_000 1032
_exptl_crystal_size_max 0.18
_exptl_crystal_size_mid 0.15
_exptl_crystal_size_min 0.12
_refine_diff_density_max 1.778
_refine_diff_density_min -1.134
_refine_ls_extinction_method none
_refine_ls_goodness_of_fit_ref 0.957
_refine_ls_hydrogen_treatment constr
_refine_ls_matrix_type full
_refine_ls_number_parameters 220
_refine_ls_number_reflns 4451
_refine_ls_number_restraints 1
_refine_ls_restrained_S_all 0.957
_refine_ls_R_factor_all 0.1084
_refine_ls_R_factor_gt 0.0479
_refine_ls_shift/su_max 0.001
_refine_ls_shift/su_mean 0.000
_refine_ls_structure_factor_coef Fsqd
_refine_ls_weighting_details 'w=1/[\s^2^(Fo^2^)+(0.0446P)^2^] where P=(Fo^2^+2Fc^2^)/3'
_refine_ls_weighting_scheme calc
_refine_ls_wR_factor_gt 0.1003
_refine_ls_wR_factor_ref 0.1235
_reflns_number_gt 2451
_reflns_number_total 4451
_reflns_threshold_expression 'I > 2\s(I)'
_cod_data_source_file su5192sup1.cf
_cod_data_source_block I
_cod_database_code 2241062
_shelx_space_group_comment
;
The symmetry employed for this shelxl refinement is uniquely defined
by the following loop, which should always be used as a source of
symmetry information in preference to the above space-group names.
They are only intended as comments.
;
_shelx_estimated_absorpt_t_min 0.296
_shelx_estimated_absorpt_t_max 0.414
_shelxl_version_number 2014/6

loop_
_space_group_symop_operation_xyz
'x, y, z'
'-x, y+1/2, -z+1/2'
'-x, -y, -z'
'x, -y-1/2, z-1/2'

loop_
_atom_site_type_symbol
_atom_site_label
_atom_site_fract_x
_atom_site_fract_y
_atom_site_fract_z
_atom_site_U_iso_or_equiv
_atom_site_adp_type
_atom_site_calc_flag
_atom_site_occupancy
Hg Hg1 0.60187(3) 0.67045(4) 0.53562(2) 0.06131(16) Uani d 1
Cl Cl1 0.50851(17) 0.6189(2) 0.40995(11) 0.0574(5) Uani d 1
Cl Cl2 0.78086(16) 0.5540(2) 0.56798(12) 0.0631(5) Uani d 1
N N1 0.4820(5) 0.7921(7) 0.6219(4) 0.0525(16) Uani d 1
N N2 0.6534(5) 0.9389(7) 0.5409(3) 0.0474(15) Uani d 1
N N3 1.0303(6) 1.1588(8) 0.3773(4) 0.0633(19) Uani d 1
H H3N 1.072(6) 1.223(8) 0.403(4) 0.076 Uiso d 1
C C1 0.3949(7) 0.7282(10) 0.6584(5) 0.068(2) Uani d 1
H H1 0.3772 0.6263 0.6471 0.082 Uiso calc 1
C C2 0.3290(7) 0.8051(10) 0.7125(5) 0.066(2) Uani d 1
H H2 0.2672 0.7562 0.7375 0.079 Uiso calc 1
C C3 0.3529(7) 0.9481(11) 0.7291(5) 0.065(2) Uani d 1
H H3 0.3106 1.0011 0.7677 0.078 Uiso calc 1
C C4 0.4402(7) 1.0173(11) 0.6891(4) 0.064(2) Uani d 1
H H4 0.4569 1.1203 0.6983 0.076 Uiso calc 1
C C5 0.5036(6) 0.9358(9) 0.6355(4) 0.0473(18) Uani d 1
C C6 0.5981(6) 1.0109(10) 0.5924(4) 0.057(2) Uani d 1
H H6 0.6168 1.1125 0.6035 0.069 Uiso calc 1
C C7 0.7473(6) 0.9994(10) 0.4998(4) 0.0543(19) Uani d 1
C C8 0.7938(7) 1.1435(9) 0.5152(5) 0.060(2) Uani d 1
H H8 0.7601 1.2064 0.5537 0.073 Uiso calc 1
C C9 0.8865(7) 1.1914(10) 0.4749(4) 0.063(2) Uani d 1
H H9 0.9190 1.2863 0.4870 0.076 Uiso calc 1
C C10 0.9349(6) 1.1035(10) 0.4159(4) 0.054(2) Uani d 1
C C11 0.8901(7) 0.9631(10) 0.3999(4) 0.057(2) Uani d 1
H H11 0.9231 0.9016 0.3605 0.069 Uiso calc 1
C C12 0.7970(7) 0.9128(9) 0.4417(4) 0.055(2) Uani d 1
H H12 0.7663 0.8164 0.4302 0.066 Uiso calc 1
C C13 1.0727(7) 1.1208(9) 0.3032(4) 0.055(2) Uani d 1
C C14 1.1864(7) 1.1437(9) 0.2874(5) 0.056(2) Uani d 1
H H14 1.2346 1.1839 0.3270 0.067 Uiso calc 1
C C15 1.2311(7) 1.1094(10) 0.2154(5) 0.064(2) Uani d 1
H H15 1.3101 1.1235 0.2064 0.077 Uiso calc 1
C C16 1.1642(8) 1.0554(10) 0.1565(5) 0.064(2) Uani d 1
H H16 1.1957 1.0316 0.1068 0.077 Uiso calc 1
C C17 1.0504(8) 1.0362(11) 0.1704(5) 0.073(3) Uani d 1
H H17 1.0030 0.9989 0.1296 0.088 Uiso calc 1
C C18 1.0023(7) 1.0698(10) 0.2428(4) 0.067(3) Uani d 1
H H18 0.9228 1.0583 0.2510 0.080 Uiso calc 1

loop_
_atom_site_aniso_label
_atom_site_aniso_U_11
_atom_site_aniso_U_22
_atom_site_aniso_U_33
_atom_site_aniso_U_12
_atom_site_aniso_U_13
_atom_site_aniso_U_23
Hg1 0.0548(2) 0.0531(2) 0.0761(3) -0.00007(16) 0.00288(16) -0.01027(17)
Cl1 0.0604(13) 0.0501(12) 0.0617(11) -0.0058(10) 0.0020(9) 0.0005(10)
Cl2 0.0529(12) 0.0545(13) 0.0818(13) 0.0041(10) -0.0016(10) -0.0070(11)
N1 0.049(4) 0.046(4) 0.062(4) 0.002(3) 0.008(3) 0.000(3)
N2 0.053(4) 0.038(4) 0.051(3) -0.001(3) -0.005(3) 0.000(3)
N3 0.063(5) 0.069(5) 0.058(4) -0.017(4) 0.012(3) -0.017(4)
C1 0.059(6) 0.047(5) 0.098(6) -0.002(4) 0.012(5) -0.002(5)
C2 0.059(6) 0.062(7) 0.076(6) 0.002(4) 0.021(4) -0.003(5)
C3 0.064(6) 0.064(6) 0.068(5) 0.010(5) 0.024(4) -0.006(5)
C4 0.064(6) 0.059(6) 0.068(5) 0.000(4) 0.004(4) -0.016(5)
C5 0.043(4) 0.046(5) 0.054(4) 0.004(3) 0.006(3) -0.007(4)
C6 0.064(5) 0.045(5) 0.062(5) -0.004(4) 0.006(4) -0.011(4)
C7 0.058(5) 0.047(5) 0.057(4) 0.000(4) 0.001(4) 0.008(4)
C8 0.070(6) 0.050(6) 0.062(5) -0.010(4) 0.015(4) -0.013(4)
C9 0.060(6) 0.063(7) 0.067(5) -0.015(4) 0.012(4) -0.008(4)
C10 0.044(5) 0.065(6) 0.052(4) -0.006(4) 0.010(4) -0.008(4)
C11 0.059(5) 0.050(5) 0.062(5) 0.001(4) 0.008(4) -0.012(4)
C12 0.064(5) 0.040(5) 0.061(5) -0.004(4) 0.006(4) -0.011(4)
C13 0.057(5) 0.046(5) 0.060(5) -0.001(4) 0.001(4) 0.000(4)
C14 0.046(5) 0.055(5) 0.066(5) -0.006(4) 0.001(4) 0.003(4)
C15 0.061(6) 0.059(6) 0.073(6) 0.008(4) 0.014(5) -0.001(5)
C16 0.080(6) 0.054(6) 0.058(5) -0.005(5) 0.011(4) -0.002(4)
C17 0.075(6) 0.074(7) 0.070(5) -0.017(5) -0.007(5) -0.006(5)
C18 0.053(5) 0.087(8) 0.062(5) -0.011(5) -0.001(4) -0.009(5)

loop_
_atom_type_symbol
_atom_type_description
_atom_type_scat_dispersion_real
_atom_type_scat_dispersion_imag
_atom_type_scat_source
C C 0.0033 0.0016 'International Tables Vol C Tables 4.2.6.8 and 6.1.1.4'
H H 0.0000 0.0000 'International Tables Vol C Tables 4.2.6.8 and 6.1.1.4'
N N 0.0061 0.0033 'International Tables Vol C Tables 4.2.6.8 and 6.1.1.4'
Cl Cl 0.1484 0.1585 'International Tables Vol C Tables 4.2.6.8 and 6.1.1.4'
Hg Hg -2.3894 9.2266 'International Tables Vol C Tables 4.2.6.8 and 6.1.1.4'

loop_
_geom_angle_atom_site_label_1
_geom_angle_atom_site_label_2
_geom_angle_atom_site_label_3
_geom_angle
N1 Hg1 Cl2 126.16(16)
N1 Hg1 Cl1 111.91(16)
Cl2 Hg1 Cl1 120.57(7)
N1 Hg1 N2 70.9(2)
Cl2 Hg1 N2 101.23(15)
Cl1 Hg1 N2 108.84(13)
C5 N1 C1 118.7(7)
C5 N1 Hg1 116.5(5)
C1 N1 Hg1 124.8(6)
C6 N2 C7 123.5(7)
C6 N2 Hg1 112.8(5)
C7 N2 Hg1 122.9(5)
C10 N3 C13 129.0(7)
C10 N3 H3N 117(5)
C13 N3 H3N 114(6)
N1 C1 C2 122.2(8)
N1 C1 H1 118.9
C2 C1 H1 118.9
C3 C2 C1 119.7(8)
C3 C2 H2 120.1
C1 C2 H2 120.1
C2 C3 C4 118.5(8)
C2 C3 H3 120.8
C4 C3 H3 120.8
C3 C4 C5 119.7(8)
C3 C4 H4 120.2
C5 C4 H4 120.2
N1 C5 C4 121.1(7)
N1 C5 C6 119.3(7)
C4 C5 C6 119.5(7)
N2 C6 C5 119.9(7)
N2 C6 H6 120.0
C5 C6 H6 120.0
C12 C7 N2 118.2(7)
C12 C7 C8 118.2(7)
N2 C7 C8 123.6(7)
C9 C8 C7 120.0(8)
C9 C8 H8 120.0
C7 C8 H8 120.0
C8 C9 C10 121.2(8)
C8 C9 H9 119.4
C10 C9 H9 119.4
C11 C10 N3 122.2(7)
C11 C10 C9 119.5(8)
N3 C10 C9 118.2(8)
C12 C11 C10 119.5(7)
C12 C11 H11 120.2
C10 C11 H11 120.2
C11 C12 C7 121.6(7)
C11 C12 H12 119.2
C7 C12 H12 119.2
C14 C13 C18 118.4(7)
C14 C13 N3 119.2(7)
C18 C13 N3 122.2(7)
C15 C14 C13 121.1(7)
C15 C14 H14 119.4
C13 C14 H14 119.4
C16 C15 C14 121.1(8)
C16 C15 H15 119.4
C14 C15 H15 119.4
C15 C16 C17 118.6(8)
C15 C16 H16 120.7
C17 C16 H16 120.7
C16 C17 C18 121.8(8)
C16 C17 H17 119.1
C18 C17 H17 119.1
C17 C18 C13 118.9(8)
C17 C18 H18 120.6
C13 C18 H18 120.6

loop_
_geom_bond_atom_site_label_1
_geom_bond_atom_site_label_2
_geom_bond_distance
Hg1 N1 2.310(6)
Hg1 Cl2 2.407(2)
Hg1 Cl1 2.4474(19)
Hg1 N2 2.467(6)
N1 C5 1.325(9)
N1 C1 1.327(10)
N2 C6 1.269(9)
N2 C7 1.414(9)
N3 C10 1.392(10)
N3 C13 1.401(9)
N3 H3N 0.87(2)
C1 C2 1.387(11)
C1 H1 0.9500
C2 C3 1.334(11)
C2 H2 0.9500
C3 C4 1.380(11)
C3 H3 0.9500
C4 C5 1.386(10)
C4 H4 0.9500
C5 C6 1.491(10)
C6 H6 0.9500
C7 C12 1.388(10)
C7 C8 1.418(11)
C8 C9 1.360(10)
C8 H8 0.9500
C9 C10 1.396(10)
C9 H9 0.9500
C10 C11 1.383(11)
C11 C12 1.381(10)
C11 H11 0.9500
C12 H12 0.9500
C13 C14 1.379(10)
C13 C18 1.394(10)
C14 C15 1.371(10)
C14 H14 0.9500
C15 C16 1.360(11)
C15 H15 0.9500
C16 C17 1.370(11)
C16 H16 0.9500
C17 C18 1.392(10)
C17 H17 0.9500
C18 H18 0.9500

loop_
_geom_hbond_atom_site_label_D
_geom_hbond_atom_site_label_H
_geom_hbond_atom_site_label_A
_geom_hbond_site_symmetry_A
_geom_hbond_distance_DH
_geom_hbond_distance_HA
_geom_hbond_distance_DA
_geom_hbond_angle_DHA
N3 H3N Cl2 3_776 0.87(2) 2.67(3) 3.510(7) 161(7)
C1 H1 Cl1 3_666 0.95 2.74 3.493(9) 136
C6 H6 Cl1 3_676 0.95 2.82 3.526(9) 132

loop_
_geom_torsion_atom_site_label_1
_geom_torsion_atom_site_label_2
_geom_torsion_atom_site_label_3
_geom_torsion_atom_site_label_4
_geom_torsion
C5 N1 C1 C2 -2.7(12)
Hg1 N1 C1 C2 176.9(6)
N1 C1 C2 C3 -0.1(13)
C1 C2 C3 C4 2.7(13)
C2 C3 C4 C5 -2.6(12)
C1 N1 C5 C4 2.7(11)
Hg1 N1 C5 C4 -176.9(5)
C1 N1 C5 C6 -177.4(7)
Hg1 N1 C5 C6 2.9(8)
C3 C4 C5 N1 -0.1(11)
C3 C4 C5 C6 -180.0(7)
C7 N2 C6 C5 -177.1(6)
Hg1 N2 C6 C5 -6.9(8)
N1 C5 C6 N2 3.1(11)
C4 C5 C6 N2 -177.1(7)
C6 N2 C7 C12 -176.5(7)
Hg1 N2 C7 C12 14.2(9)
C6 N2 C7 C8 4.0(11)
Hg1 N2 C7 C8 -165.3(6)
C12 C7 C8 C9 -1.8(12)
N2 C7 C8 C9 177.8(7)
C7 C8 C9 C10 2.6(13)
C13 N3 C10 C11 25.0(14)
C13 N3 C10 C9 -157.8(8)
C8 C9 C10 C11 -2.2(13)
C8 C9 C10 N3 -179.5(8)
N3 C10 C11 C12 178.2(7)
C9 C10 C11 C12 1.1(12)
C10 C11 C12 C7 -0.4(12)
N2 C7 C12 C11 -178.9(7)
C8 C7 C12 C11 0.7(11)
C10 N3 C13 C14 -156.2(9)
C10 N3 C13 C18 28.2(14)
C18 C13 C14 C15 -3.6(12)
N3 C13 C14 C15 -179.4(8)
C13 C14 C15 C16 1.8(13)
C14 C15 C16 C17 0.2(13)
C15 C16 C17 C18 -0.2(14)
C16 C17 C18 C13 -1.7(14)
C14 C13 C18 C17 3.5(13)
N3 C13 C18 C17 179.1(8)

_cod_database_fobs_code 2241062
